data_4348994
loop_
_publ_author_name
'Palmucci, Jessica'
'Marchetti, Fabio'
'Pettinari, Riccardo'
'Pettinari, Claudio'
'Scopelliti, Rosario'
'Riedel, Tina'
'Therrien, Bruno'
'Galindo, Agustin'
'Dyson, Paul J.'

_publ_section_title
;
 Synthesis, Structure, and Anticancer Activity of Arene-Ruthenium(II)
 Complexes with Acylpyrazolones Bearing Aliphatic Groups in the Acyl
 Moiety.
;
_journal_issue 22
_journal_name_full 'Inorganic chemistry'
_journal_page_first 11770
_journal_page_last 11781
_journal_paper_doi 10.1021/acs.inorgchem.6b01861
_journal_volume 55
_journal_year 2016
_chemical_formula_sum 'C37 H49 F6 N5 O2 P2 Ru'
_chemical_formula_weight 872.82
_space_group_crystal_system triclinic
_space_group_IT_number 2
_space_group_name_Hall '-P 1'
_space_group_name_H-M_alt 'P -1'
_atom_sites_solution_hydrogens geom
_audit_creation_method SHELXL-2014/7
_cell_angle_alpha 90.99(2)
_cell_angle_beta 107.747(18)
_cell_angle_gamma 109.882(14)
_cell_formula_units_Z 2
_cell_length_a 11.2962(17)
_cell_length_b 13.897(3)
_cell_length_c 13.952(4)
_cell_measurement_temperature 293(2)
_cell_volume 1943.7(8)
_computing_structure_refinement 'SHELXL-2014/7 (Sheldrick, 2014)'
_diffrn_ambient_temperature 293(2)
_diffrn_measured_fraction_theta_full 0.944
_diffrn_measured_fraction_theta_max 0.917
_diffrn_radiation_type MoK\a
_diffrn_radiation_wavelength 0.71073
_diffrn_reflns_av_R_equivalents 0.2336
_diffrn_reflns_av_unetI/netI 0.4487
_diffrn_reflns_Laue_measured_fraction_full 0.944
_diffrn_reflns_Laue_measured_fraction_max 0.917
_diffrn_reflns_limit_h_max 15
_diffrn_reflns_limit_h_min -15
_diffrn_reflns_limit_k_max 19
_diffrn_reflns_limit_k_min -19
_diffrn_reflns_limit_l_max 18
_diffrn_reflns_limit_l_min -19
_diffrn_reflns_number 19726
_diffrn_reflns_point_group_measured_fraction_full 0.944
_diffrn_reflns_point_group_measured_fraction_max 0.917
_diffrn_reflns_theta_full 25.242
_diffrn_reflns_theta_max 29.328
_diffrn_reflns_theta_min 1.547
_exptl_absorpt_coefficient_mu 0.554
_exptl_crystal_density_diffrn 1.491
_exptl_crystal_F_000 900
_refine_diff_density_max 0.734
_refine_diff_density_min -0.891
_refine_diff_density_rms 0.123
_refine_ls_extinction_method none
_refine_ls_goodness_of_fit_ref 0.778
_refine_ls_hydrogen_treatment constr
_refine_ls_matrix_type full
_refine_ls_number_parameters 482
_refine_ls_number_reflns 9771
_refine_ls_number_restraints 0
_refine_ls_restrained_S_all 0.778
_refine_ls_R_factor_all 0.2552
_refine_ls_R_factor_gt 0.0866
_refine_ls_shift/su_max 0.000
_refine_ls_shift/su_mean 0.000
_refine_ls_structure_factor_coef Fsqd
_refine_ls_weighting_details 'w=1/[\s^2^(Fo^2^)+(0.0001P)^2^] where P=(Fo^2^+2Fc^2^)/3'
_refine_ls_weighting_scheme calc
_refine_ls_wR_factor_gt 0.1376
_refine_ls_wR_factor_ref 0.1935
_reflns_Friedel_coverage 0.000
_reflns_number_gt 2932
_reflns_number_total 9771
_reflns_threshold_expression 'I > 2\s(I)'
_cod_data_source_file ic6b01861_si_010.cif
_cod_data_source_block D:\Collaborations_Xray\Pettinari\RuQ2pta\RuQ2pta
_cod_database_code 4348994
_shelx_shelxl_version_number 2014/7
_shelx_space_group_comment
;
The symmetry employed for this shelxl refinement is uniquely defined
by the following loop, which should always be used as a source of
symmetry information in preference to the above space-group names.
They are only intended as comments.
;

loop_
_space_group_symop_operation_xyz
'x, y, z'
'-x, -y, -z'

loop_
_atom_site_label
_atom_site_type_symbol
_atom_site_fract_x
_atom_site_fract_y
_atom_site_fract_z
_atom_site_U_iso_or_equiv
_atom_site_adp_type
_atom_site_occupancy
_atom_site_site_symmetry_order
_atom_site_calc_flag
_atom_site_refinement_flags_posn
_atom_site_refinement_flags_adp
C1 C 0.6977(11) 0.1817(9) 0.3110(10) 0.047(3) Uani 1 1 d . .
H1 H 0.6728 0.2236 0.3475 0.056 Uiso 1 1 calc R U
C2 C 0.6452(11) 0.1630(10) 0.2055(8) 0.048(3) Uani 1 1 d . .
H2 H 0.5828 0.1912 0.1715 0.058 Uiso 1 1 calc R U
C3 C 0.6856(13) 0.1017(11) 0.1493(11) 0.063(4) Uani 1 1 d . .
H3 H 0.6514 0.0903 0.0787 0.076 Uiso 1 1 calc R U
C4 C 0.7744(12) 0.0604(12) 0.2002(10) 0.066(4) Uani 1 1 d . .
H4 H 0.8027 0.0209 0.1641 0.079 Uiso 1 1 calc R U
C5 C 0.8247(10) 0.0756(9) 0.3063(10) 0.042(3) Uani 1 1 d . .
H5 H 0.8834 0.0440 0.3396 0.051 Uiso 1 1 calc R U
C6 C 0.7893(9) 0.1359(8) 0.3618(9) 0.033(3) Uani 1 1 d . .
C7 C 0.8014(8) 0.1770(7) 0.5443(7) 0.023(2) Uani 1 1 d . .
C8 C 0.9019(8) 0.1900(8) 0.6386(8) 0.028(2) Uani 1 1 d . .
C9 C 1.0063(10) 0.1734(8) 0.6085(9) 0.032(3) Uani 1 1 d . .
C10 C 1.1522(9) 0.1842(9) 0.6655(9) 0.045(3) Uani 1 1 d . .
H10A H 1.1874 0.1601 0.6195 0.067 Uiso 1 1 calc R U
H10B H 1.1544 0.1437 0.7206 0.067 Uiso 1 1 calc R U
H10C H 1.2052 0.2553 0.6916 0.067 Uiso 1 1 calc R U
C11 C 0.8845(8) 0.2092(7) 0.7347(8) 0.027(2) Uani 1 1 d . .
C12 C 0.9836(9) 0.2167(8) 0.8403(7) 0.030(2) Uani 1 1 d . .
C13 C 1.0131(11) 0.1199(10) 0.8578(8) 0.045(3) Uani 1 1 d . .
H13A H 1.0415 0.1009 0.8037 0.055 Uiso 1 1 calc R U
H13B H 0.9332 0.0639 0.8575 0.055 Uiso 1 1 calc R U
C14 C 1.1097(9) 0.3121(9) 0.8515(8) 0.040(3) Uani 1 1 d . .
H14A H 1.1456 0.3035 0.7984 0.048 Uiso 1 1 calc R U
H14B H 1.0863 0.3732 0.8437 0.048 Uiso 1 1 calc R U
C15 C 0.9293(10) 0.2402(9) 0.9259(8) 0.042(3) Uani 1 1 d . .
H15A H 0.9099 0.3030 0.9170 0.051 Uiso 1 1 calc R U
H15B H 0.8473 0.1840 0.9212 0.051 Uiso 1 1 calc R U
C16 C 1.1249(11) 0.1378(11) 0.9616(9) 0.052(3) Uani 1 1 d . .
H16 H 1.1467 0.0754 0.9709 0.063 Uiso 1 1 calc R U
C17 C 1.2139(11) 0.3265(11) 0.9534(9) 0.054(4) Uani 1 1 d . .
H17 H 1.2947 0.3852 0.9578 0.065 Uiso 1 1 calc R U
C18 C 1.0345(10) 0.2530(10) 1.0313(9) 0.049(3) Uani 1 1 d . .
H18 H 0.9989 0.2652 1.0843 0.058 Uiso 1 1 calc R U
C19 C 1.2469(11) 0.2263(11) 0.9675(9) 0.056(4) Uani 1 1 d . .
H19A H 1.2813 0.2128 0.9150 0.067 Uiso 1 1 calc R U
H19B H 1.3149 0.2353 1.0329 0.067 Uiso 1 1 calc R U
C20 C 1.1595(12) 0.3463(13) 1.0388(11) 0.075(5) Uani 1 1 d . .
H20A H 1.2268 0.3563 1.1047 0.090 Uiso 1 1 calc R U
H20B H 1.1378 0.4081 1.0311 0.090 Uiso 1 1 calc R U
C21 C 1.0697(12) 0.1578(11) 1.0457(9) 0.058(4) Uani 1 1 d . .
H21A H 0.9911 0.0989 1.0424 0.070 Uiso 1 1 calc R U
H21B H 1.1362 0.1673 1.1119 0.070 Uiso 1 1 calc R U
C22 C 0.8898(9) 0.4292(8) 0.5791(9) 0.037(3) Uani 1 1 d . .
H22A H 0.9486 0.3941 0.6130 0.044 Uiso 1 1 calc R U
H22B H 0.8568 0.4051 0.5068 0.044 Uiso 1 1 calc R U
C23 C 0.8350(10) 0.4720(8) 0.7576(8) 0.040(3) Uani 1 1 d . .
H23A H 0.7699 0.4711 0.7900 0.048 Uiso 1 1 calc R U
H23B H 0.8928 0.4390 0.7978 0.048 Uiso 1 1 calc R U
C24 C 0.6749(10) 0.4900(8) 0.5646(9) 0.041(3) Uani 1 1 d . .
H24A H 0.6368 0.4667 0.4921 0.050 Uiso 1 1 calc R U
H24B H 0.6035 0.4908 0.5891 0.050 Uiso 1 1 calc R U
C25 C 1.0195(10) 0.5823(9) 0.7082(9) 0.046(3) Uani 1 1 d . .
H25A H 1.0675 0.5402 0.7435 0.055 Uiso 1 1 calc R U
H25B H 1.0828 0.6525 0.7188 0.055 Uiso 1 1 calc R U
C26 C 0.8368(12) 0.6354(9) 0.6944(10) 0.052(3) Uani 1 1 d . .
H26A H 0.8925 0.7078 0.7033 0.062 Uiso 1 1 calc R U
H26B H 0.7655 0.6308 0.7211 0.062 Uiso 1 1 calc R U
C27 C 0.8825(11) 0.5984(9) 0.5423(10) 0.047(3) Uani 1 1 d . .
H27A H 0.8421 0.5673 0.4718 0.056 Uiso 1 1 calc R U
H27B H 0.9386 0.6695 0.5445 0.056 Uiso 1 1 calc R U
C28 C 0.4027(8) 0.1717(8) 0.5177(8) 0.028(2) Uani 1 1 d . .
C29 C 0.4285(8) 0.2663(8) 0.5728(8) 0.031(2) Uani 1 1 d . .
H29 H 0.4098 0.3186 0.5378 0.037 Uiso 1 1 calc R U
C30 C 0.4822(9) 0.2843(9) 0.6804(10) 0.044(3) Uani 1 1 d . .
H30 H 0.5033 0.3493 0.7141 0.053 Uiso 1 1 calc R U
C31 C 0.5037(9) 0.2076(10) 0.7354(9) 0.041(3) Uani 1 1 d . .
C32 C 0.4705(9) 0.1054(9) 0.6819(9) 0.038(3) Uani 1 1 d . .
H32 H 0.4829 0.0525 0.7188 0.046 Uiso 1 1 calc R U
C33 C 0.4205(9) 0.0870(9) 0.5765(10) 0.042(3) Uani 1 1 d . .
H33 H 0.3983 0.0217 0.5429 0.050 Uiso 1 1 calc R U
C34 C 0.3409(9) 0.1549(10) 0.4017(9) 0.047(3) Uani 1 1 d . .
H34 H 0.3687 0.2216 0.3766 0.056 Uiso 1 1 calc R U
C35 C 0.1908(9) 0.1150(10) 0.3765(9) 0.050(3) Uani 1 1 d . .
H35A H 0.1634 0.0538 0.4074 0.075 Uiso 1 1 calc R U
H35B H 0.1486 0.0991 0.3041 0.075 Uiso 1 1 calc R U
H35C H 0.1653 0.1669 0.4018 0.075 Uiso 1 1 calc R U
C36 C 0.3774(11) 0.0790(12) 0.3475(11) 0.073(5) Uani 1 1 d . .
H36A H 0.4725 0.0979 0.3707 0.109 Uiso 1 1 calc R U
H36B H 0.3460 0.0805 0.2756 0.109 Uiso 1 1 calc R U
H36C H 0.3367 0.0107 0.3620 0.109 Uiso 1 1 calc R U
C37 C 0.5646(13) 0.2250(13) 0.8490(10) 0.071(5) Uani 1 1 d . .
H37A H 0.6513 0.2201 0.8677 0.106 Uiso 1 1 calc R U
H37B H 0.5087 0.1736 0.8775 0.106 Uiso 1 1 calc R U
H37C H 0.5728 0.2924 0.8745 0.106 Uiso 1 1 calc R U
F1 F 0.4863(12) 0.3391(9) 0.1969(12) 0.192(8) Uani 1 1 d . .
F2 F 0.5008(13) 0.4958(10) 0.1603(8) 0.159(5) Uani 1 1 d . .
F3 F 0.6824(15) 0.5526(10) 0.2886(15) 0.230(11) Uani 1 1 d . .
F4 F 0.6650(9) 0.4001(7) 0.3277(7) 0.097(3) Uani 1 1 d . .
F5 F 0.5152(19) 0.4681(17) 0.3124(10) 0.232(10) Uani 1 1 d . .
F6 F 0.6610(18) 0.4336(17) 0.1774(13) 0.223(9) Uani 1 1 d . .
N1 N 0.8462(7) 0.1543(6) 0.4700(6) 0.0265(19) Uani 1 1 d . .
N2 N 0.9738(7) 0.1494(7) 0.5111(8) 0.035(2) Uani 1 1 d . .
N3 N 0.9646(8) 0.5436(7) 0.5979(7) 0.037(2) Uani 1 1 d . .
N4 N 0.9157(9) 0.5809(7) 0.7532(7) 0.042(2) Uani 1 1 d . .
N5 N 0.7768(8) 0.5969(7) 0.5835(7) 0.041(2) Uani 1 1 d . .
O1 O 0.6854(6) 0.1809(5) 0.5218(5) 0.0296(17) Uani 1 1 d . .
O2 O 0.7779(6) 0.2207(5) 0.7364(5) 0.0307(17) Uani 1 1 d . .
P1 P 0.7484(2) 0.3999(2) 0.6283(2) 0.0288(6) Uani 1 1 d . .
P2 P 0.5817(3) 0.4471(3) 0.2425(3) 0.0519(9) Uani 1 1 d . .
Ru1 Ru 0.61101(8) 0.22912(7) 0.62519(8) 0.0241(2) Uani 1 1 d . .

loop_
_atom_site_aniso_label
_atom_site_aniso_U_11
_atom_site_aniso_U_22
_atom_site_aniso_U_33
_atom_site_aniso_U_23
_atom_site_aniso_U_13
_atom_site_aniso_U_12
C1 0.053(7) 0.024(7) 0.061(9) 0.001(6) 0.018(6) 0.012(6)
C2 0.050(7) 0.068(10) 0.024(6) 0.015(6) 0.006(5) 0.024(6)
C3 0.063(8) 0.071(11) 0.053(9) 0.009(8) 0.015(7) 0.025(8)
C4 0.054(7) 0.085(12) 0.051(9) -0.018(8) 0.018(7) 0.018(8)
C5 0.043(6) 0.028(7) 0.061(9) 0.009(6) 0.025(6) 0.012(5)
C6 0.023(5) 0.022(6) 0.046(7) 0.003(5) 0.010(5) 0.000(4)
C7 0.021(4) 0.023(6) 0.028(6) -0.004(5) 0.003(4) 0.015(4)
C8 0.022(4) 0.021(6) 0.042(6) -0.003(5) 0.016(4) 0.003(4)
C9 0.036(5) 0.020(6) 0.053(8) 0.003(6) 0.027(5) 0.013(5)
C10 0.027(5) 0.058(9) 0.064(8) 0.009(7) 0.025(5) 0.023(5)
C11 0.023(4) 0.016(6) 0.038(6) -0.001(5) 0.005(4) 0.005(4)
C12 0.030(5) 0.030(7) 0.025(6) 0.001(5) 0.002(4) 0.009(4)
C13 0.046(6) 0.061(9) 0.038(7) 0.006(7) 0.013(5) 0.030(6)
C14 0.027(5) 0.053(9) 0.033(6) -0.019(6) 0.007(5) 0.009(5)
C15 0.032(5) 0.047(8) 0.047(7) -0.001(6) 0.012(5) 0.014(5)
C16 0.041(6) 0.063(10) 0.047(8) 0.011(7) -0.002(6) 0.026(6)
C17 0.036(6) 0.079(11) 0.034(7) 0.002(7) 0.000(5) 0.014(6)
C18 0.042(6) 0.076(10) 0.038(7) 0.010(7) 0.018(5) 0.029(7)
C19 0.044(7) 0.095(12) 0.023(6) 0.003(7) -0.005(5) 0.031(7)
C20 0.052(8) 0.094(13) 0.055(9) -0.024(9) -0.001(7) 0.016(8)
C21 0.062(8) 0.086(12) 0.022(6) 0.011(7) 0.006(6) 0.029(8)
C22 0.028(5) 0.033(7) 0.054(7) 0.000(6) 0.024(5) 0.008(5)
C23 0.045(6) 0.032(7) 0.047(7) 0.017(6) 0.025(5) 0.010(5)
C24 0.037(6) 0.029(7) 0.058(8) 0.006(6) 0.022(6) 0.006(5)
C25 0.037(6) 0.024(7) 0.051(8) -0.006(6) 0.012(5) -0.018(5)
C26 0.057(7) 0.027(8) 0.074(10) 0.011(7) 0.028(7) 0.013(6)
C27 0.047(6) 0.019(7) 0.064(9) 0.008(6) 0.015(6) 0.002(5)
C28 0.018(4) 0.028(7) 0.037(6) -0.009(5) 0.014(4) 0.005(4)
C29 0.015(4) 0.028(7) 0.048(7) 0.004(5) 0.015(4) 0.002(4)
C30 0.015(4) 0.021(7) 0.084(10) -0.012(7) 0.015(5) -0.005(4)
C31 0.018(5) 0.052(9) 0.056(8) 0.014(7) 0.015(5) 0.013(5)
C32 0.030(5) 0.045(8) 0.048(7) 0.015(6) 0.025(5) 0.012(5)
C33 0.020(5) 0.035(7) 0.070(9) 0.006(7) 0.026(5) -0.002(5)
C34 0.029(5) 0.043(8) 0.060(8) -0.004(7) 0.015(5) 0.004(5)
C35 0.026(5) 0.068(10) 0.048(8) 0.008(7) -0.002(5) 0.020(6)
C36 0.028(6) 0.096(12) 0.092(11) -0.012(9) 0.011(7) 0.029(7)
C37 0.063(8) 0.118(14) 0.043(8) -0.003(9) 0.014(7) 0.051(9)
F1 0.122(9) 0.088(9) 0.229(16) -0.045(10) -0.090(10) 0.004(7)
F2 0.218(13) 0.158(12) 0.097(8) 0.019(8) -0.029(8) 0.134(10)
F3 0.161(12) 0.069(10) 0.29(2) 0.015(12) -0.079(13) -0.032(8)
F4 0.109(6) 0.077(7) 0.106(7) -0.001(6) -0.005(5) 0.071(6)
F5 0.34(2) 0.44(3) 0.154(12) 0.139(16) 0.170(14) 0.34(2)
F6 0.253(18) 0.36(3) 0.196(16) 0.112(18) 0.152(15) 0.21(2)
N1 0.018(4) 0.021(5) 0.039(5) 0.001(4) 0.011(4) 0.003(3)
N2 0.019(4) 0.030(6) 0.060(7) 0.005(5) 0.020(4) 0.008(4)
N3 0.029(4) 0.022(6) 0.055(6) 0.003(5) 0.021(4) -0.003(4)
N4 0.048(5) 0.027(6) 0.049(6) 0.005(5) 0.023(5) 0.003(4)
N5 0.041(5) 0.040(7) 0.051(6) 0.012(5) 0.017(5) 0.023(5)
O1 0.017(3) 0.022(4) 0.047(5) 0.007(4) 0.007(3) 0.007(3)
O2 0.018(3) 0.033(5) 0.040(4) -0.002(4) 0.015(3) 0.004(3)
P1 0.0213(12) 0.0260(17) 0.0379(17) 0.0033(14) 0.0115(12) 0.0057(11)
P2 0.0395(16) 0.055(3) 0.060(2) -0.003(2) 0.0112(16) 0.0205(17)
Ru1 0.0166(3) 0.0228(5) 0.0341(5) 0.0022(4) 0.0112(3) 0.0062(3)

loop_
_atom_type_symbol
_atom_type_description
_atom_type_scat_dispersion_real
_atom_type_scat_dispersion_imag
_atom_type_scat_source
C C 0.0033 0.0016 'International Tables Vol C Tables 4.2.6.8 and 6.1.1.4'
H H 0.0000 0.0000 'International Tables Vol C Tables 4.2.6.8 and 6.1.1.4'
F F 0.0171 0.0103 'International Tables Vol C Tables 4.2.6.8 and 6.1.1.4'
N N 0.0061 0.0033 'International Tables Vol C Tables 4.2.6.8 and 6.1.1.4'
O O 0.0106 0.0060 'International Tables Vol C Tables 4.2.6.8 and 6.1.1.4'
P P 0.1023 0.0942 'International Tables Vol C Tables 4.2.6.8 and 6.1.1.4'
Ru Ru -1.2594 0.8363 'International Tables Vol C Tables 4.2.6.8 and 6.1.1.4'

loop_
_geom_angle_atom_site_label_1
_geom_angle_atom_site_label_2
_geom_angle_atom_site_label_3
_geom_angle
C2 C1 C6 118.9(12)
C2 C1 H1 120.5
C6 C1 H1 120.5
C1 C2 C3 120.8(11)
C1 C2 H2 119.6
C3 C2 H2 119.6
C4 C3 C2 118.6(13)
C4 C3 H3 120.7
C2 C3 H3 120.7
C3 C4 C5 121.2(14)
C3 C4 H4 119.4
C5 C4 H4 119.4
C6 C5 C4 121.1(12)
C6 C5 H5 119.4
C4 C5 H5 119.4
C5 C6 C1 119.2(11)
C5 C6 N1 120.3(10)
C1 C6 N1 120.5(10)
O1 C7 N1 120.2(8)
O1 C7 C8 131.9(9)
N1 C7 C8 107.9(7)
C7 C8 C11 122.7(7)
C7 C8 C9 102.4(9)
C11 C8 C9 134.8(9)
N2 C9 C8 113.5(9)
N2 C9 C10 111.8(8)
C8 C9 C10 134.5(10)
C9 C10 H10A 109.5
C9 C10 H10B 109.5
H10A C10 H10B 109.5
C9 C10 H10C 109.5
H10A C10 H10C 109.5
H10B C10 H10C 109.5
O2 C11 C8 120.0(8)
O2 C11 C12 113.8(8)
C8 C11 C12 126.3(8)
C13 C12 C11 112.9(9)
C13 C12 C14 112.6(9)
C11 C12 C14 106.8(8)
C13 C12 C15 107.7(9)
C11 C12 C15 111.0(7)
C14 C12 C15 105.6(9)
C12 C13 C16 109.6(10)
C12 C13 H13A 109.7
C16 C13 H13A 109.7
C12 C13 H13B 109.7
C16 C13 H13B 109.7
H13A C13 H13B 108.2
C17 C14 C12 111.0(10)
C17 C14 H14A 109.4
C12 C14 H14A 109.4
C17 C14 H14B 109.4
C12 C14 H14B 109.4
H14A C14 H14B 108.0
C18 C15 C12 109.7(8)
C18 C15 H15A 109.7
C12 C15 H15A 109.7
C18 C15 H15B 109.7
C12 C15 H15B 109.7
H15A C15 H15B 108.2
C19 C16 C21 110.2(12)
C19 C16 C13 111.7(10)
C21 C16 C13 107.6(9)
C19 C16 H16 109.1
C21 C16 H16 109.1
C13 C16 H16 109.1
C14 C17 C20 109.6(9)
C14 C17 C19 109.3(11)
C20 C17 C19 108.6(11)
C14 C17 H17 109.8
C20 C17 H17 109.8
C19 C17 H17 109.8
C21 C18 C20 109.6(11)
C21 C18 C15 110.8(11)
C20 C18 C15 108.5(10)
C21 C18 H18 109.3
C20 C18 H18 109.3
C15 C18 H18 109.3
C16 C19 C17 109.7(10)
C16 C19 H19A 109.7
C17 C19 H19A 109.7
C16 C19 H19B 109.7
C17 C19 H19B 109.7
H19A C19 H19B 108.2
C18 C20 C17 108.8(12)
C18 C20 H20A 109.9
C17 C20 H20A 109.9
C18 C20 H20B 109.9
C17 C20 H20B 109.9
H20A C20 H20B 108.3
C18 C21 C16 109.5(10)
C18 C21 H21A 109.8
C16 C21 H21A 109.8
C18 C21 H21B 109.8
C16 C21 H21B 109.8
H21A C21 H21B 108.2
N3 C22 P1 109.0(7)
N3 C22 H22A 109.9
P1 C22 H22A 109.9
N3 C22 H22B 109.9
P1 C22 H22B 109.9
H22A C22 H22B 108.3
N4 C23 P1 110.3(7)
N4 C23 H23A 109.6
P1 C23 H23A 109.6
N4 C23 H23B 109.6
P1 C23 H23B 109.6
H23A C23 H23B 108.1
N5 C24 P1 111.3(7)
N5 C24 H24A 109.4
P1 C24 H24A 109.4
N5 C24 H24B 109.4
P1 C24 H24B 109.4
H24A C24 H24B 108.0
N4 C25 N3 113.3(8)
N4 C25 H25A 108.9
N3 C25 H25A 108.9
N4 C25 H25B 108.9
N3 C25 H25B 108.9
H25A C25 H25B 107.7
N4 C26 N5 114.9(10)
N4 C26 H26A 108.6
N5 C26 H26A 108.6
N4 C26 H26B 108.6
N5 C26 H26B 108.6
H26A C26 H26B 107.5
N3 C27 N5 112.7(9)
N3 C27 H27A 109.1
N5 C27 H27A 109.1
N3 C27 H27B 109.1
N5 C27 H27B 109.1
H27A C27 H27B 107.8
C29 C28 C33 117.3(10)
C29 C28 C34 119.9(10)
C33 C28 C34 122.3(10)
C29 C28 Ru1 70.8(5)
C33 C28 Ru1 72.5(5)
C34 C28 Ru1 134.1(6)
C28 C29 C30 121.8(10)
C28 C29 Ru1 72.2(5)
C30 C29 Ru1 69.7(6)
C28 C29 H29 119.1
C30 C29 H29 119.1
Ru1 C29 H29 132.0
C31 C30 C29 121.2(12)
C31 C30 Ru1 72.8(6)
C29 C30 Ru1 72.5(6)
C31 C30 H30 119.4
C29 C30 H30 119.4
Ru1 C30 H30 127.4
C30 C31 C32 119.2(11)
C30 C31 C37 122.5(13)
C32 C31 C37 118.3(11)
C30 C31 Ru1 70.7(7)
C32 C31 Ru1 72.7(6)
C37 C31 Ru1 126.5(7)
C33 C32 C31 120.5(11)
C33 C32 Ru1 73.0(6)
C31 C32 Ru1 68.9(6)
C33 C32 H32 119.8
C31 C32 H32 119.8
Ru1 C32 H32 131.0
C32 C33 C28 119.8(11)
C32 C33 Ru1 71.2(6)
C28 C33 Ru1 69.1(5)
C32 C33 H33 120.1
C28 C33 H33 120.1
Ru1 C33 H33 132.7
C35 C34 C36 108.7(10)
C35 C34 C28 107.3(9)
C36 C34 C28 114.7(10)
C35 C34 H34 108.7
C36 C34 H34 108.7
C28 C34 H34 108.7
C34 C35 H35A 109.5
C34 C35 H35B 109.5
H35A C35 H35B 109.5
C34 C35 H35C 109.5
H35A C35 H35C 109.5
H35B C35 H35C 109.5
C34 C36 H36A 109.5
C34 C36 H36B 109.5
H36A C36 H36B 109.5
C34 C36 H36C 109.5
H36A C36 H36C 109.5
H36B C36 H36C 109.5
C31 C37 H37A 109.5
C31 C37 H37B 109.5
H37A C37 H37B 109.5
C31 C37 H37C 109.5
H37A C37 H37C 109.5
H37B C37 H37C 109.5
C7 N1 N2 111.2(8)
C7 N1 C6 132.5(8)
N2 N1 C6 116.4(8)
C9 N2 N1 104.9(8)
C27 N3 C25 111.3(10)
C27 N3 C22 111.5(8)
C25 N3 C22 111.1(8)
C26 N4 C25 108.6(9)
C26 N4 C23 113.0(8)
C25 N4 C23 109.5(9)
C27 N5 C26 109.5(9)
C27 N5 C24 110.3(9)
C26 N5 C24 110.8(9)
C7 O1 Ru1 124.4(6)
C11 O2 Ru1 134.2(6)
C24 P1 C23 100.2(5)
C24 P1 C22 98.4(5)
C23 P1 C22 100.5(5)
C24 P1 Ru1 119.7(3)
C23 P1 Ru1 113.3(3)
C22 P1 Ru1 121.1(4)
F5 P2 F3 83.7(12)
F5 P2 F1 98.3(12)
F3 P2 F1 177.1(10)
F5 P2 F6 174.7(13)
F3 P2 F6 91.3(12)
F1 P2 F6 86.6(11)
F5 P2 F2 89.2(7)
F3 P2 F2 89.8(7)
F1 P2 F2 92.3(7)
F6 P2 F2 92.5(8)
F5 P2 F4 90.1(6)
F3 P2 F4 89.0(6)
F1 P2 F4 88.9(6)
F6 P2 F4 88.2(7)
F2 P2 F4 178.7(6)
O1 Ru1 O2 85.6(2)
O1 Ru1 C30 158.6(4)
O2 Ru1 C30 115.7(4)
O1 Ru1 C31 155.1(4)
O2 Ru1 C31 90.3(3)
C30 Ru1 C31 36.5(4)
O1 Ru1 C29 120.9(3)
O2 Ru1 C29 153.4(3)
C30 Ru1 C29 37.8(4)
C31 Ru1 C29 66.9(4)
O1 Ru1 C28 93.4(3)
O2 Ru1 C28 156.6(3)
C30 Ru1 C28 68.2(4)
C31 Ru1 C28 80.9(4)
C29 Ru1 C28 37.0(4)
O1 Ru1 C32 117.1(4)
O2 Ru1 C32 92.2(3)
C30 Ru1 C32 67.1(4)
C31 Ru1 C32 38.4(4)
C29 Ru1 C32 78.4(4)
C28 Ru1 C32 67.4(4)
O1 Ru1 C33 93.1(3)
O2 Ru1 C33 118.2(4)
C30 Ru1 C33 79.3(4)
C31 Ru1 C33 67.3(4)
C29 Ru1 C33 66.7(4)
C28 Ru1 C33 38.4(4)
C32 Ru1 C33 35.8(4)
O1 Ru1 P1 89.32(19)
O2 Ru1 P1 84.9(2)
C30 Ru1 P1 90.1(3)
C31 Ru1 P1 114.8(4)
C29 Ru1 P1 92.3(3)
C28 Ru1 P1 118.5(3)
C32 Ru1 P1 153.2(3)
C33 Ru1 P1 156.8(3)

loop_
_geom_bond_atom_site_label_1
_geom_bond_atom_site_label_2
_geom_bond_distance
C1 C2 1.391(16)
C1 C6 1.411(15)
C1 H1 0.9300
C2 C3 1.418(18)
C2 H2 0.9300
C3 C4 1.346(18)
C3 H3 0.9300
C4 C5 1.398(17)
C4 H4 0.9300
C5 C6 1.364(15)
C5 H5 0.9300
C6 N1 1.427(13)
C7 O1 1.271(9)
C7 N1 1.360(12)
C7 C8 1.413(13)
C8 C11 1.446(14)
C8 C9 1.450(12)
C9 N2 1.300(14)
C9 C10 1.549(13)
C10 H10A 0.9600
C10 H10B 0.9600
C10 H10C 0.9600
C11 O2 1.274(10)
C11 C12 1.531(13)
C12 C13 1.500(14)
C12 C14 1.544(14)
C12 C15 1.574(14)
C13 C16 1.552(15)
C13 H13A 0.9700
C13 H13B 0.9700
C14 C17 1.502(14)
C14 H14A 0.9700
C14 H14B 0.9700
C15 C18 1.545(15)
C15 H15A 0.9700
C15 H15B 0.9700
C16 C19 1.481(17)
C16 C21 1.548(17)
C16 H16 0.9800
C17 C20 1.556(18)
C17 C19 1.561(18)
C17 H17 0.9800
C18 C21 1.505(17)
C18 C20 1.532(17)
C18 H18 0.9800
C19 H19A 0.9700
C19 H19B 0.9700
C20 H20A 0.9700
C20 H20B 0.9700
C21 H21A 0.9700
C21 H21B 0.9700
C22 N3 1.500(13)
C22 P1 1.850(9)
C22 H22A 0.9700
C22 H22B 0.9700
C23 N4 1.492(13)
C23 P1 1.846(12)
C23 H23A 0.9700
C23 H23B 0.9700
C24 N5 1.497(13)
C24 P1 1.828(11)
C24 H24A 0.9700
C24 H24B 0.9700
C25 N4 1.484(14)
C25 N3 1.485(14)
C25 H25A 0.9700
C25 H25B 0.9700
C26 N4 1.441(14)
C26 N5 1.491(15)
C26 H26A 0.9700
C26 H26B 0.9700
C27 N3 1.450(13)
C27 N5 1.468(14)
C27 H27A 0.9700
C27 H27B 0.9700
C28 C29 1.405(14)
C28 C33 1.480(15)
C28 C34 1.532(15)
C28 Ru1 2.226(9)
C29 C30 1.419(16)
C29 Ru1 2.207(9)
C29 H29 0.9300
C30 C31 1.369(15)
C30 Ru1 2.172(11)
C30 H30 0.9300
C31 C32 1.465(16)
C31 C37 1.501(16)
C31 Ru1 2.198(11)
C32 C33 1.390(15)
C32 Ru1 2.249(10)
C32 H32 0.9300
C33 Ru1 2.272(10)
C33 H33 0.9300
C34 C35 1.515(13)
C34 C36 1.521(17)
C34 H34 0.9800
C35 H35A 0.9600
C35 H35B 0.9600
C35 H35C 0.9600
C36 H36A 0.9600
C36 H36B 0.9600
C36 H36C 0.9600
C37 H37A 0.9600
C37 H37B 0.9600
C37 H37C 0.9600
F1 P2 1.506(11)
F2 P2 1.555(9)
F3 P2 1.498(11)
F4 P2 1.578(8)
F5 P2 1.478(10)
F6 P2 1.507(13)
N1 N2 1.405(10)
O1 Ru1 2.080(7)
O2 Ru1 2.085(6)
P1 Ru1 2.344(3)

loop_
_geom_torsion_atom_site_label_1
_geom_torsion_atom_site_label_2
_geom_torsion_atom_site_label_3
_geom_torsion_atom_site_label_4
_geom_torsion
C6 C1 C2 C3 -1.8(18)
C1 C2 C3 C4 1(2)
C2 C3 C4 C5 1(2)
C3 C4 C5 C6 -2(2)
C4 C5 C6 C1 1.5(16)
C4 C5 C6 N1 -177.2(10)
C2 C1 C6 C5 0.5(16)
C2 C1 C6 N1 179.3(9)
O1 C7 C8 C11 1.8(17)
N1 C7 C8 C11 -176.4(9)
O1 C7 C8 C9 178.9(10)
N1 C7 C8 C9 0.7(11)
C7 C8 C9 N2 -2.5(12)
C11 C8 C9 N2 174.0(11)
C7 C8 C9 C10 173.1(11)
C11 C8 C9 C10 -10(2)
C7 C8 C11 O2 -3.9(15)
C9 C8 C11 O2 -179.9(10)
C7 C8 C11 C12 175.5(9)
C9 C8 C11 C12 -0.5(18)
O2 C11 C12 C13 119.5(9)
C8 C11 C12 C13 -59.9(13)
O2 C11 C12 C14 -116.2(9)
C8 C11 C12 C14 64.4(13)
O2 C11 C12 C15 -1.5(12)
C8 C11 C12 C15 179.1(10)
C11 C12 C13 C16 174.1(8)
C14 C12 C13 C16 53.1(12)
C15 C12 C13 C16 -63.0(11)
C13 C12 C14 C17 -55.6(12)
C11 C12 C14 C17 180.0(9)
C15 C12 C14 C17 61.8(11)
C13 C12 C15 C18 58.9(12)
C11 C12 C15 C18 -177.1(9)
C14 C12 C15 C18 -61.7(11)
C12 C13 C16 C19 -56.6(13)
C12 C13 C16 C21 64.6(13)
C12 C14 C17 C20 -62.2(14)
C12 C14 C17 C19 56.7(12)
C12 C15 C18 C21 -57.5(12)
C12 C15 C18 C20 62.8(13)
C21 C16 C19 C17 -59.9(12)
C13 C16 C19 C17 59.7(14)
C14 C17 C19 C16 -60.0(13)
C20 C17 C19 C16 59.6(13)
C21 C18 C20 C17 60.9(13)
C15 C18 C20 C17 -60.2(14)
C14 C17 C20 C18 60.1(15)
C19 C17 C20 C18 -59.2(13)
C20 C18 C21 C16 -60.6(13)
C15 C18 C21 C16 59.0(13)
C19 C16 C21 C18 60.8(12)
C13 C16 C21 C18 -61.2(14)
C33 C28 C29 C30 6.2(12)
C34 C28 C29 C30 178.2(8)
Ru1 C28 C29 C30 -51.2(7)
C33 C28 C29 Ru1 57.5(6)
C34 C28 C29 Ru1 -130.6(8)
C28 C29 C30 C31 -4.1(13)
Ru1 C29 C30 C31 -56.4(8)
C28 C29 C30 Ru1 52.3(7)
C29 C30 C31 C32 0.1(13)
Ru1 C30 C31 C32 -56.1(7)
C29 C30 C31 C37 177.9(9)
Ru1 C30 C31 C37 121.7(9)
C29 C30 C31 Ru1 56.2(8)
C30 C31 C32 C33 1.4(13)
C37 C31 C32 C33 -176.5(9)
Ru1 C31 C32 C33 -53.8(7)
C30 C31 C32 Ru1 55.2(8)
C37 C31 C32 Ru1 -122.7(9)
C31 C32 C33 C28 1.0(12)
Ru1 C32 C33 C28 -51.0(7)
C31 C32 C33 Ru1 52.0(7)
C29 C28 C33 C32 -4.7(12)
C34 C28 C33 C32 -176.5(8)
Ru1 C28 C33 C32 51.9(7)
C29 C28 C33 Ru1 -56.6(7)
C34 C28 C33 Ru1 131.6(8)
C29 C28 C34 C35 -87.4(11)
C33 C28 C34 C35 84.1(11)
Ru1 C28 C34 C35 -179.1(8)
C29 C28 C34 C36 151.7(9)
C33 C28 C34 C36 -36.7(13)
Ru1 C28 C34 C36 60.1(15)
O1 C7 N1 N2 -177.3(8)
C8 C7 N1 N2 1.1(11)
O1 C7 N1 C6 3.2(16)
C8 C7 N1 C6 -178.4(10)
C5 C6 N1 C7 -153.2(10)
C1 C6 N1 C7 28.1(16)
C5 C6 N1 N2 27.4(13)
C1 C6 N1 N2 -151.4(9)
C8 C9 N2 N1 3.2(12)
C10 C9 N2 N1 -173.4(8)
C7 N1 N2 C9 -2.7(11)
C6 N1 N2 C9 176.9(9)
N5 C27 N3 C25 -53.8(11)
N5 C27 N3 C22 70.9(12)
N4 C25 N3 C27 53.9(12)
N4 C25 N3 C22 -71.0(11)
P1 C22 N3 C27 -63.7(10)
P1 C22 N3 C25 61.1(9)
N5 C26 N4 C25 54.8(12)
N5 C26 N4 C23 -66.9(12)
N3 C25 N4 C26 -53.2(12)
N3 C25 N4 C23 70.6(12)
P1 C23 N4 C26 59.1(11)
P1 C23 N4 C25 -62.0(10)
N3 C27 N5 C26 53.4(12)
N3 C27 N5 C24 -68.7(12)
N4 C26 N5 C27 -55.5(12)
N4 C26 N5 C24 66.4(11)
P1 C24 N5 C27 61.9(10)
P1 C24 N5 C26 -59.5(10)
N1 C7 O1 Ru1 -173.5(7)
C8 C7 O1 Ru1 8.5(15)
C8 C11 O2 Ru1 -5.2(14)
C12 C11 O2 Ru1 175.3(6)
N5 C24 P1 C23 50.3(9)
N5 C24 P1 C22 -52.0(9)
N5 C24 P1 Ru1 174.7(6)
N4 C23 P1 C24 -48.9(8)
N4 C23 P1 C22 51.7(8)
N4 C23 P1 Ru1 -177.6(6)
N3 C22 P1 C24 51.8(8)
N3 C22 P1 C23 -50.3(8)
N3 C22 P1 Ru1 -176.0(5)
